data_2212360
loop_
_publ_author_name
'Voznicov\'a, Radka'
'Taraba, Jan'
'Alberti, Milan'
'P\<r\'ihoda, Ji\<ri'

_publ_section_title
<i>trans</i>-2,6-Dichloro-2,4,4,6-tetrakis[methyl(trimethylsilyl)amino]-1,3,5,2\l^5^,4\l^5^,6\l^5^-triazatriphosphorine
_journal_coeditor_code SG2112
_journal_issue 2
_journal_name_full 'Acta Crystallographica Section E'
_journal_page_first o592
_journal_page_last o594
_journal_paper_doi 10.1107/S1600536806055292
_journal_volume 63
_journal_year 2007
_chemical_formula_iupac 'C16 H48 Cl2 N7 P3 Si4'
_chemical_formula_moiety 'C16 H48 Cl2 N7 P3 Si4'
_chemical_formula_sum 'C16 H48 Cl2 N7 P3 Si4'
_chemical_formula_weight 614.78
_chemical_name_common tetrakis-trimethylsilyl-trans-2,6-dichloro-cyklotriphosphazene
_chemical_name_systematic
;
trans-2,6-Dichloro-2,4,4,6-tetrakis[methyl(trimethylsilyl)amino]-
1,3,5,2\l^5^,4\l^5^,6\l^5^-triazatriphosphorine
;
_space_group_IT_number 15
_symmetry_cell_setting monoclinic
_symmetry_space_group_name_Hall '-C 2yc'
_symmetry_space_group_name_H-M 'C 1 2/c 1'
_atom_sites_solution_hydrogens geom
_atom_sites_solution_primary direct
_atom_sites_solution_secondary difmap
_audit_creation_method SHELXL-97
_cell_angle_alpha 90.00
_cell_angle_beta 101.21(3)
_cell_angle_gamma 90.00
_cell_formula_units_Z 4
_cell_length_a 17.470(3)
_cell_length_b 11.360(2)
_cell_length_c 17.270(3)
_cell_measurement_reflns_used 1418
_cell_measurement_temperature 120(2)
_cell_measurement_theta_max 24.309
_cell_measurement_theta_min 5.840
_cell_volume 3362.0(11)
_computing_cell_refinement 'KM-4 Software (Kuma Diffraction, date?)'
_computing_data_collection 'CRYSALIS CCD (Oxford Diffraction, 2003)'
_computing_data_reduction 'KUMA KM-4 software'
_computing_molecular_graphics SHELXTL
_computing_publication_material SHELXTL
_computing_structure_refinement SHELXTL
_computing_structure_solution 'SHELXTL (Bruker, 1997)'
_diffrn_ambient_temperature 120(2)
_diffrn_detector_area_resol_mean '0.06 mm'
_diffrn_measured_fraction_theta_full 0.980
_diffrn_measured_fraction_theta_max 0.980
_diffrn_measurement_device_type 'Kuma KM-4 CCD'
_diffrn_measurement_method \w
_diffrn_radiation_monochromator graphite
_diffrn_radiation_source 'fine-focus sealed tube'
_diffrn_radiation_type MoK\a
_diffrn_radiation_wavelength 0.71069
_diffrn_reflns_av_R_equivalents 0.0304
_diffrn_reflns_av_sigmaI/netI 0.0185
_diffrn_reflns_limit_h_max 20
_diffrn_reflns_limit_h_min -20
_diffrn_reflns_limit_k_max 9
_diffrn_reflns_limit_k_min -12
_diffrn_reflns_limit_l_max 20
_diffrn_reflns_limit_l_min -19
_diffrn_reflns_number 13131
_diffrn_reflns_theta_full 25.00
_diffrn_reflns_theta_max 25.00
_diffrn_reflns_theta_min 6.24
_diffrn_standards_decay_% 0
_diffrn_standards_interval_count 0
_diffrn_standards_interval_time 0
_diffrn_standards_number 0
_exptl_absorpt_coefficient_mu 0.497
_exptl_absorpt_correction_T_max 0.9071
_exptl_absorpt_correction_T_min 0.8858
_exptl_absorpt_correction_type none
_exptl_absorpt_process_details none
_exptl_crystal_colour white
_exptl_crystal_density_diffrn 1.215
_exptl_crystal_density_method 'not measured'
_exptl_crystal_description prism
_exptl_crystal_F_000 1312
_exptl_crystal_size_max 0.25
_exptl_crystal_size_mid 0.20
_exptl_crystal_size_min 0.20
_refine_diff_density_max 0.541
_refine_diff_density_min -0.335
_refine_ls_extinction_method none
_refine_ls_goodness_of_fit_ref 1.039
_refine_ls_hydrogen_treatment constr
_refine_ls_matrix_type full
_refine_ls_number_parameters 154
_refine_ls_number_reflns 2620
_refine_ls_number_restraints 0
_refine_ls_restrained_S_all 1.039
_refine_ls_R_factor_all 0.0399
_refine_ls_R_factor_gt 0.0376
_refine_ls_shift/su_max 0.001
_refine_ls_shift/su_mean 0.000
_refine_ls_structure_factor_coef Fsqd
_refine_ls_weighting_details 'calc w=1/[\s^2^(Fo^2^)+(0.049P)^2^+7.9146P] where P=(Fo^2^+2Fc^2^)/3'
_refine_ls_weighting_scheme calc
_refine_ls_wR_factor_gt 0.0958
_refine_ls_wR_factor_ref 0.0974
_reflns_number_gt 2569
_reflns_number_total 2829
_reflns_threshold_expression I>2\s(I)
_cod_data_source_file sg2112.cif
_cod_data_source_block I
_cod_original_cell_volume 3362.0(10)
_cod_original_sg_symbol_H-M 'C 2/c'
_cod_database_code 2212360
_cod_database_fobs_code 2212360

loop_
_symmetry_equiv_pos_as_xyz
'x, y, z'
'-x, y, -z+1/2'
'x+1/2, y+1/2, z'
'-x+1/2, y+1/2, -z+1/2'
'-x, -y, -z'
'x, -y, z-1/2'
'-x+1/2, -y+1/2, -z'
'x+1/2, -y+1/2, z-1/2'

loop_
_atom_site_type_symbol
_atom_site_label
_atom_site_fract_x
_atom_site_fract_y
_atom_site_fract_z
_atom_site_U_iso_or_equiv
_atom_site_adp_type
_atom_site_calc_flag
_atom_site_refinement_flags
_atom_site_occupancy
Cl Cl1 -0.09664(3) 0.50519(6) 0.37040(3) 0.03357(19) Uani d . 1
P P1 -0.07751(3) 0.47951(5) 0.25684(3) 0.01812(17) Uani d . 1
N N1 -0.07913(10) 0.34082(17) 0.24385(10) 0.0194(4) Uani d . 1
N N2 0.0000 0.5507(2) 0.2500 0.0211(6) Uani d S 1
N N3 -0.15300(10) 0.54423(17) 0.20083(11) 0.0233(4) Uani d . 1
C C1 -0.22923(13) 0.4839(2) 0.19835(16) 0.0321(6) Uani d . 1
H H1A -0.2199 0.4021 0.2156 0.048 Uiso calc R 1
H H1B -0.2595 0.4854 0.1443 0.048 Uiso calc R 1
H H1C -0.2583 0.5245 0.2335 0.048 Uiso calc R 1
Si Si1 -0.14974(4) 0.69097(6) 0.16436(4) 0.0316(2) Uani d . 1
C C2 -0.08887(17) 0.6989(3) 0.08648(19) 0.0471(8) Uani d . 1
H H2A -0.0356 0.6729 0.1086 0.071 Uiso calc R 1
H H2B -0.0876 0.7803 0.0678 0.071 Uiso calc R 1
H H2C -0.1115 0.6478 0.0422 0.071 Uiso calc R 1
C C3 -0.11419(17) 0.7940(3) 0.2480(2) 0.0510(8) Uani d . 1
H H3A -0.1479 0.7878 0.2871 0.077 Uiso calc R 1
H H3B -0.1155 0.8749 0.2281 0.077 Uiso calc R 1
H H3C -0.0606 0.7733 0.2728 0.077 Uiso calc R 1
C C4 -0.25285(16) 0.7329(3) 0.11920(19) 0.0448(7) Uani d . 1
H H4A -0.2737 0.6775 0.0768 0.067 Uiso calc R 1
H H4B -0.2536 0.8127 0.0975 0.067 Uiso calc R 1
H H4C -0.2851 0.7304 0.1597 0.067 Uiso calc R 1
P P2 0.0000 0.26464(7) 0.2500 0.0171(2) Uani d S 1
N N4 -0.01910(11) 0.17768(17) 0.17102(10) 0.0225(4) Uani d . 1
C C5 0.04337(16) 0.0932(2) 0.16205(16) 0.0373(6) Uani d . 1
H H5A 0.0646 0.1141 0.1154 0.056 Uiso calc R 1
H H5B 0.0217 0.0135 0.1558 0.056 Uiso calc R 1
H H5C 0.0851 0.0964 0.2090 0.056 Uiso calc R 1
Si Si2 -0.10238(4) 0.19488(6) 0.09482(4) 0.0265(2) Uani d . 1
C C6 -0.19341(16) 0.1542(3) 0.13018(18) 0.0458(7) Uani d . 1
H H6A -0.1945 0.0689 0.1384 0.069 Uiso calc R 1
H H6B -0.2390 0.1776 0.0907 0.069 Uiso calc R 1
H H6C -0.1944 0.1947 0.1801 0.069 Uiso calc R 1
C C7 -0.0912(2) 0.0879(3) 0.01451(17) 0.0534(9) Uani d . 1
H H7A -0.0442 0.1073 -0.0058 0.080 Uiso calc R 1
H H7B -0.1369 0.0929 -0.0284 0.080 Uiso calc R 1
H H7C -0.0867 0.0077 0.0360 0.080 Uiso calc R 1
C C8 -0.10831(17) 0.3446(3) 0.04987(15) 0.0377(6) Uani d . 1
H H8A -0.1276 0.4006 0.0848 0.057 Uiso calc R 1
H H8B -0.1441 0.3430 -0.0014 0.057 Uiso calc R 1
H H8C -0.0564 0.3690 0.0426 0.057 Uiso calc R 1

loop_
_atom_site_aniso_label
_atom_site_aniso_U_11
_atom_site_aniso_U_22
_atom_site_aniso_U_33
_atom_site_aniso_U_12
_atom_site_aniso_U_13
_atom_site_aniso_U_23
Cl1 0.0323(3) 0.0419(4) 0.0289(3) -0.0002(3) 0.0118(2) -0.0091(3)
P1 0.0159(3) 0.0182(3) 0.0206(3) 0.0005(2) 0.0045(2) -0.0017(2)
N1 0.0169(9) 0.0199(11) 0.0214(9) -0.0021(7) 0.0038(7) 0.0000(8)
N2 0.0183(13) 0.0167(14) 0.0286(14) 0.000 0.0054(10) 0.000
N3 0.0162(9) 0.0212(11) 0.0319(10) 0.0010(8) 0.0030(8) 0.0002(8)
C1 0.0179(11) 0.0309(15) 0.0465(15) -0.0004(10) 0.0040(10) -0.0009(11)
Si1 0.0229(4) 0.0203(4) 0.0491(4) 0.0046(3) 0.0008(3) 0.0053(3)
C2 0.0394(15) 0.0419(18) 0.0597(19) 0.0041(13) 0.0093(13) 0.0270(15)
C3 0.0336(15) 0.0282(16) 0.085(2) 0.0058(12) -0.0042(15) -0.0144(15)
C4 0.0324(14) 0.0346(17) 0.0628(19) 0.0098(12) -0.0019(13) 0.0089(14)
P2 0.0201(4) 0.0153(4) 0.0155(4) 0.000 0.0027(3) 0.000
N4 0.0263(10) 0.0202(11) 0.0193(9) 0.0027(8) 0.0006(8) -0.0036(7)
C5 0.0399(14) 0.0351(16) 0.0335(14) 0.0114(12) -0.0015(11) -0.0138(11)
Si2 0.0300(4) 0.0260(4) 0.0201(3) -0.0005(3) -0.0032(3) -0.0037(3)
C6 0.0323(14) 0.0506(19) 0.0501(17) -0.0153(13) -0.0029(12) 0.0007(14)
C7 0.064(2) 0.053(2) 0.0338(15) 0.0070(16) -0.0121(14) -0.0216(14)
C8 0.0450(15) 0.0399(16) 0.0251(13) 0.0056(13) -0.0009(11) 0.0058(11)

loop_
_atom_type_symbol
_atom_type_description
_atom_type_scat_dispersion_real
_atom_type_scat_dispersion_imag
_atom_type_scat_source
C C 0.0033 0.0016 'International Tables Vol C Tables 4.2.6.8 and 6.1.1.4'
H H 0.0000 0.0000 'International Tables Vol C Tables 4.2.6.8 and 6.1.1.4'
N N 0.0061 0.0033 'International Tables Vol C Tables 4.2.6.8 and 6.1.1.4'
P P 0.1023 0.0942 'International Tables Vol C Tables 4.2.6.8 and 6.1.1.4'
Cl Cl 0.1484 0.1585 'International Tables Vol C Tables 4.2.6.8 and 6.1.1.4'
Si Si 0.0817 0.0704 'International Tables Vol C Tables 4.2.6.8 and 6.1.1.4'

loop_
_geom_angle_atom_site_label_1
_geom_angle_atom_site_label_2
_geom_angle_atom_site_label_3
_geom_angle_site_symmetry_1
_geom_angle_site_symmetry_3
_geom_angle
_geom_angle_publ_flag
N1 P1 N2 . . 118.79(11) yes
N1 P1 N3 . . 111.62(10) no
N2 P1 N3 . . 108.85(10) no
N1 P1 Cl1 . . 105.73(7) no
N2 P1 Cl1 . . 107.04(5) no
N3 P1 Cl1 . . 103.57(8) yes
P1 N1 P2 . . 121.96(11) yes
P1 N2 P1 . 2 119.36(17) yes
C1 N3 P1 . . 114.83(16) no
C1 N3 Si1 . . 120.55(15) no
P1 N3 Si1 . . 123.09(11) no
N3 C1 H1A . . 109.5 no
N3 C1 H1B . . 109.5 no
H1A C1 H1B . . 109.5 no
N3 C1 H1C . . 109.5 no
H1A C1 H1C . . 109.5 no
H1B C1 H1C . . 109.5 no
N3 Si1 C3 . . 109.89(13) no
N3 Si1 C2 . . 111.10(12) no
C3 Si1 C2 . . 112.04(16) no
N3 Si1 C4 . . 106.80(12) no
C3 Si1 C4 . . 108.03(14) no
C2 Si1 C4 . . 108.79(14) no
Si1 C2 H2A . . 109.5 no
Si1 C2 H2B . . 109.5 no
H2A C2 H2B . . 109.5 no
Si1 C2 H2C . . 109.5 no
H2A C2 H2C . . 109.5 no
H2B C2 H2C . . 109.5 no
Si1 C3 H3A . . 109.5 no
Si1 C3 H3B . . 109.5 no
H3A C3 H3B . . 109.5 no
Si1 C3 H3C . . 109.5 no
H3A C3 H3C . . 109.5 no
H3B C3 H3C . . 109.5 no
Si1 C4 H4A . . 109.5 no
Si1 C4 H4B . . 109.5 no
H4A C4 H4B . . 109.5 no
Si1 C4 H4C . . 109.5 no
H4A C4 H4C . . 109.5 no
H4B C4 H4C . . 109.5 no
N1 P2 N1 . 2 115.28(14) yes
N1 P2 N4 . . 103.37(9) no
N1 P2 N4 2 . 113.84(9) no
N1 P2 N4 . 2 113.84(9) no
N1 P2 N4 2 2 103.37(9) no
N4 P2 N4 . 2 107.19(14) yes
C5 N4 P2 . . 115.78(15) no
C5 N4 Si2 . . 120.53(15) no
P2 N4 Si2 . . 123.22(11) no
N4 C5 H5A . . 109.5 no
N4 C5 H5B . . 109.5 no
H5A C5 H5B . . 109.5 no
N4 C5 H5C . . 109.5 no
H5A C5 H5C . . 109.5 no
H5B C5 H5C . . 109.5 no
N4 Si2 C8 . . 112.38(11) no
N4 Si2 C6 . . 110.97(11) no
C8 Si2 C6 . . 112.33(14) no
N4 Si2 C7 . . 106.74(12) no
C8 Si2 C7 . . 106.73(15) no
C6 Si2 C7 . . 107.31(16) no
Si2 C6 H6A . . 109.5 no
Si2 C6 H6B . . 109.5 no
H6A C6 H6B . . 109.5 no
Si2 C6 H6C . . 109.5 no
H6A C6 H6C . . 109.5 no
H6B C6 H6C . . 109.5 no
Si2 C7 H7A . . 109.5 no
Si2 C7 H7B . . 109.5 no
H7A C7 H7B . . 109.5 no
Si2 C7 H7C . . 109.5 no
H7A C7 H7C . . 109.5 no
H7B C7 H7C . . 109.5 no
Si2 C8 H8A . . 109.5 no
Si2 C8 H8B . . 109.5 no
H8A C8 H8B . . 109.5 no
Si2 C8 H8C . . 109.5 no
H8A C8 H8C . . 109.5 no
H8B C8 H8C . . 109.5 no

loop_
_geom_bond_atom_site_label_1
_geom_bond_atom_site_label_2
_geom_bond_site_symmetry_2
_geom_bond_distance
_geom_bond_publ_flag
Cl1 P1 . 2.0730(9) yes
P1 N1 . 1.591(2) yes
P1 N2 . 1.6010(15) yes
P1 N3 . 1.6491(19) yes
N1 P2 . 1.6168(18) yes
N2 P1 2 1.6010(15) yes
N3 C1 . 1.491(3) yes
N3 Si1 . 1.787(2) no
C1 H1A . 0.9800 no
C1 H1B . 0.9800 no
C1 H1C . 0.9800 no
Si1 C3 . 1.869(3) no
Si1 C2 . 1.872(3) no
Si1 C4 . 1.880(3) no
C2 H2A . 0.9800 no
C2 H2B . 0.9800 no
C2 H2C . 0.9800 no
C3 H3A . 0.9800 no
C3 H3B . 0.9800 no
C3 H3C . 0.9800 no
C4 H4A . 0.9800 no
C4 H4B . 0.9800 no
C4 H4C . 0.9800 no
P2 N1 2 1.6168(18) yes
P2 N4 . 1.6645(18) yes
P2 N4 2 1.6645(18) yes
N4 C5 . 1.484(3) yes
N4 Si2 . 1.773(2) no
C5 H5A . 0.9800 no
C5 H5B . 0.9800 no
C5 H5C . 0.9800 no
Si2 C8 . 1.864(3) no
Si2 C6 . 1.869(3) no
Si2 C7 . 1.883(3) no
C6 H6A . 0.9800 no
C6 H6B . 0.9800 no
C6 H6C . 0.9800 no
C7 H7A . 0.9800 no
C7 H7B . 0.9800 no
C7 H7C . 0.9800 no
C8 H8A . 0.9800 no
C8 H8B . 0.9800 no
C8 H8C . 0.9800 no
